data_7017362
loop_
_publ_author_name
'Botana, Luis'
'Ruiz, Jos\'e'
'Seco, Jos\'e Manuel'
'Mota, Antonio J.'
'Rodr\'iguez-Di\'eguez, Antonio'
'Sillanp\"a\"a, Reijo'
'Colacio, Enrique'

_publ_section_title
;
 Influence of the anions on the structure and magnetic properties of a
 series of bis(\m-diphenoxo)-bridged linear trinuclear copper(II)
 complexes: an experimental and theoretical study.
;
_journal_issue 46
_journal_name_full 'Dalton transactions (Cambridge, England : 2003)'
_journal_page_first 12462
_journal_page_last 12471
_journal_paper_doi 10.1039/c1dt11158b
_journal_volume 40
_journal_year 2011
_chemical_formula_sum 'C44 H72 Cu3 N6 O20'
_chemical_formula_weight 1195.70
_chemical_name_systematic
;
?
;
_space_group_IT_number 14
_symmetry_cell_setting monoclinic
_symmetry_space_group_name_Hall '-P 2yn'
_symmetry_space_group_name_H-M 'P 1 21/n 1'
_atom_sites_solution_hydrogens geom
_atom_sites_solution_primary direct
_atom_sites_solution_secondary difmap
_audit_creation_method SHELXL-97
_cell_angle_alpha 90.000(5)
_cell_angle_beta 92.331(5)
_cell_angle_gamma 90.000(5)
_cell_formula_units_Z 2
_cell_length_a 8.264(5)
_cell_length_b 22.967(5)
_cell_length_c 14.420(5)
_cell_measurement_reflns_used 2460
_cell_measurement_temperature 293(2)
_cell_measurement_theta_max 20.48
_cell_measurement_theta_min 2.62
_cell_volume 2735(2)
_computing_cell_refinement 'Bruker smart'
_computing_data_collection 'Bruker smart'
_computing_data_reduction 'Bruker smart'
_computing_molecular_graphics 'Bruker SHELXTL'
_computing_publication_material 'SHELXL-97 (Sheldrick, 1997)'
_computing_structure_refinement 'SHELXL-97 (Sheldrick, 1997)'
_computing_structure_solution 'SHELXL-97 (Sheldrick, 1990)'
_diffrn_ambient_temperature 293(2)
_diffrn_measured_fraction_theta_full 1.000
_diffrn_measured_fraction_theta_max 1.000
_diffrn_measurement_device_type 'Bruker Axs APEX automatic diffractometer'
_diffrn_measurement_method 'phi and omega scans'
_diffrn_radiation_monochromator graphite
_diffrn_radiation_source 'fine-focus sealed tube'
_diffrn_radiation_type MoK\a
_diffrn_radiation_wavelength 0.71069
_diffrn_reflns_av_R_equivalents 0.1284
_diffrn_reflns_av_sigmaI/netI 0.0938
_diffrn_reflns_limit_h_max 9
_diffrn_reflns_limit_h_min -9
_diffrn_reflns_limit_k_max 27
_diffrn_reflns_limit_k_min -27
_diffrn_reflns_limit_l_max 17
_diffrn_reflns_limit_l_min -17
_diffrn_reflns_number 22457
_diffrn_reflns_theta_full 24.99
_diffrn_reflns_theta_max 24.99
_diffrn_reflns_theta_min 1.67
_exptl_absorpt_coefficient_mu 1.233
_exptl_absorpt_correction_T_max 0.746
_exptl_absorpt_correction_T_min 0.481
_exptl_absorpt_correction_type empirical
_exptl_absorpt_process_details Empirical
_exptl_crystal_colour brown
_exptl_crystal_density_diffrn 1.452
_exptl_crystal_density_method 'not measured'
_exptl_crystal_description prismatic
_exptl_crystal_F_000 1250
_exptl_crystal_size_max 0.16
_exptl_crystal_size_mid 0.08
_exptl_crystal_size_min 0.08
_refine_diff_density_max 0.859
_refine_diff_density_min -0.381
_refine_diff_density_rms 0.082
_refine_ls_extinction_method none
_refine_ls_goodness_of_fit_ref 0.991
_refine_ls_hydrogen_treatment mixed
_refine_ls_matrix_type full
_refine_ls_number_parameters 361
_refine_ls_number_reflns 4810
_refine_ls_number_restraints 5
_refine_ls_restrained_S_all 0.993
_refine_ls_R_factor_all 0.1161
_refine_ls_R_factor_gt 0.0596
_refine_ls_shift/su_max 0.030
_refine_ls_shift/su_mean 0.002
_refine_ls_structure_factor_coef Fsqd
_refine_ls_weighting_details 'calc w=1/[\s^2^(Fo^2^)+(0.0790P)^2^+0.0000P] where P=(Fo^2^+2Fc^2^)/3'
_refine_ls_weighting_scheme calc
_refine_ls_wR_factor_gt 0.1365
_refine_ls_wR_factor_ref 0.1640
_reflns_number_gt 2832
_reflns_number_total 4810
_reflns_threshold_expression >2sigma(I)
_cod_data_source_file c1dt11158b.txt
_cod_data_source_block compound4
_cod_depositor_comments
;
The following automatic conversions were performed:

'_symmetry_cell_setting' value 'Monoclinic' changed to 'monoclinic'
according to /home/saulius/struct/CIF-dictionaries/cif_core.dic
dictionary named 'cif_core.dic' version 2.4.1 from
2010-06-29.

'_exptl_absorpt_correction_type' value 'Empirical'
changed to 'empirical' according to
/home/saulius/struct/CIF-dictionaries/cif_core.dic dictionary named
'cif_core.dic' version 2.4.1 from 2010-06-29.

Automatic conversion script
Id: cif_fix_values 1715 2011-07-08 13:25:40Z adriana 
;
_cod_original_sg_symbol_H-M P21/n
_cod_database_code 7017362

loop_
_symmetry_equiv_pos_as_xyz
'x, y, z'
'-x+1/2, y+1/2, -z+1/2'
'-x, -y, -z'
'x-1/2, -y-1/2, z-1/2'

loop_
_atom_site_label
_atom_site_type_symbol
_atom_site_fract_x
_atom_site_fract_y
_atom_site_fract_z
_atom_site_U_iso_or_equiv
_atom_site_adp_type
_atom_site_occupancy
_atom_site_symmetry_multiplicity
_atom_site_calc_flag
_atom_site_refinement_flags
Cu1 Cu 0.0000 0.0000 0.5000 0.0446(3) Uani 1 2 d S
Cu2 Cu 0.12883(8) -0.02337(3) 0.31441(4) 0.0470(2) Uani 1 1 d .
C1A C 0.0692(6) 0.0991(2) 0.3689(4) 0.0457(14) Uani 1 1 d .
C2A C 0.1338(7) 0.1470(3) 0.4172(4) 0.0505(15) Uani 1 1 d .
C3A C 0.0998(7) 0.2038(3) 0.3879(4) 0.0584(16) Uani 1 1 d .
H3A H 0.1418 0.2351 0.4220 0.070 Uiso 1 1 calc R
C4A C 0.0034(7) 0.2141(3) 0.3078(4) 0.0579(16) Uani 1 1 d .
C5A C -0.0543(7) 0.1665(3) 0.2564(4) 0.0584(16) Uani 1 1 d .
H5A H -0.1145 0.1727 0.2014 0.070 Uiso 1 1 calc R
C6A C -0.0231(7) 0.1094(2) 0.2862(4) 0.0487(14) Uani 1 1 d .
C7A C -0.0826(7) 0.0589(3) 0.2288(4) 0.0535(15) Uani 1 1 d .
H7A1 H -0.1430 0.0735 0.1746 0.064 Uiso 1 1 calc R
H7A2 H -0.1560 0.0359 0.2647 0.064 Uiso 1 1 calc R
C8A C -0.0137(8) -0.0240(3) 0.1301(4) 0.0665(18) Uani 1 1 d .
H8A1 H 0.0716 -0.0368 0.0905 0.080 Uiso 1 1 calc R
H8A2 H -0.0994 -0.0069 0.0910 0.080 Uiso 1 1 calc R
C9A C -0.0791(7) -0.0756(3) 0.1816(4) 0.0603(17) Uani 1 1 d .
H9A1 H -0.1733 -0.0640 0.2151 0.072 Uiso 1 1 calc R
H9A2 H -0.1114 -0.1060 0.1380 0.072 Uiso 1 1 calc R
C10A C -0.0253(7) -0.1378(3) 0.3154(4) 0.0564(16) Uani 1 1 d .
H10A H -0.0680 -0.1716 0.2823 0.068 Uiso 1 1 calc R
H10B H -0.1152 -0.1181 0.3431 0.068 Uiso 1 1 calc R
C11A C 0.0937(7) -0.1579(2) 0.3919(4) 0.0489(14) Uani 1 1 d .
C12A C 0.1329(8) -0.2171(3) 0.4022(4) 0.0600(16) Uani 1 1 d .
H12A H 0.0884 -0.2441 0.3604 0.072 Uiso 1 1 calc R
C13A C 0.2361(8) -0.2358(3) 0.4731(5) 0.0652(18) Uani 1 1 d .
C14A C 0.3020(7) -0.1944(3) 0.5343(4) 0.0580(16) Uani 1 1 d .
H14A H 0.3710 -0.2067 0.5830 0.070 Uiso 1 1 calc R
C15A C 0.2680(7) -0.1355(2) 0.5248(4) 0.0491(14) Uani 1 1 d .
C16A C 0.1601(6) -0.1170(2) 0.4525(4) 0.0443(13) Uani 1 1 d .
C17A C -0.0397(9) 0.2757(3) 0.2767(5) 0.084(2) Uani 1 1 d .
H17A H 0.0139 0.2845 0.2205 0.127 Uiso 1 1 calc R
H17B H -0.0053 0.3028 0.3242 0.127 Uiso 1 1 calc R
H17C H -0.1547 0.2787 0.2657 0.127 Uiso 1 1 calc R
C18A C 0.2827(9) -0.3000(3) 0.4833(5) 0.090(2) Uani 1 1 d .
H18A H 0.2089 -0.3234 0.4461 0.135 Uiso 1 1 calc R
H18B H 0.2776 -0.3114 0.5472 0.135 Uiso 1 1 calc R
H18C H 0.3908 -0.3056 0.4631 0.135 Uiso 1 1 calc R
C21A C 0.3091(8) 0.1815(3) 0.5439(4) 0.0715(19) Uani 1 1 d .
H21A H 0.3673 0.2051 0.5017 0.107 Uiso 1 1 calc R
H21B H 0.3830 0.1661 0.5909 0.107 Uiso 1 1 calc R
H21C H 0.2285 0.2047 0.5726 0.107 Uiso 1 1 calc R
C31A C 0.1750(8) 0.0566(3) 0.1507(4) 0.0689(18) Uani 1 1 d .
H31A H 0.1252 0.0752 0.0973 0.103 Uiso 1 1 calc R
H31B H 0.2617 0.0321 0.1318 0.103 Uiso 1 1 calc R
H31C H 0.2171 0.0857 0.1930 0.103 Uiso 1 1 calc R
C32A C 0.1770(8) -0.1297(3) 0.1997(4) 0.0686(18) Uani 1 1 d .
H32A H 0.1294 -0.1622 0.1668 0.103 Uiso 1 1 calc R
H32B H 0.2570 -0.1436 0.2446 0.103 Uiso 1 1 calc R
H32C H 0.2274 -0.1042 0.1567 0.103 Uiso 1 1 calc R
C41A C 0.4377(8) -0.1095(3) 0.6578(4) 0.0675(18) Uani 1 1 d .
H41A H 0.3818 -0.1355 0.6978 0.101 Uiso 1 1 calc R
H41B H 0.4719 -0.0756 0.6922 0.101 Uiso 1 1 calc R
H41C H 0.5307 -0.1289 0.6346 0.101 Uiso 1 1 calc R
N1A N 0.0517(6) 0.0205(2) 0.1978(3) 0.0520(12) Uani 1 1 d .
N1B N 0.6346(14) 0.1199(6) 0.0392(7) 0.152(5) Uani 1 1 d D
N2A N 0.0496(6) -0.09757(19) 0.2477(3) 0.0508(12) Uani 1 1 d .
O1A O 0.0985(4) 0.04369(16) 0.3991(2) 0.0481(9) Uani 1 1 d .
O2A O 0.2318(5) 0.13433(16) 0.4942(3) 0.0554(10) Uani 1 1 d .
O2B O 0.6944(18) 0.1622(5) 0.0209(8) 0.259(7) Uani 1 1 d D
O2W O 0.3898(6) -0.0310(2) 0.2985(3) 0.0724(13) Uani 1 1 d D
O3A O 0.1289(4) -0.05887(15) 0.4396(2) 0.0478(9) Uani 1 1 d .
O3C O 0.5675(13) 0.1202(6) 0.1061(7) 0.261(7) Uani 1 1 d D
O3W O 0.5482(7) -0.0229(3) 0.1328(4) 0.0980(18) Uani 1 1 d D
O4A O 0.3313(5) -0.09259(17) 0.5816(3) 0.0598(11) Uani 1 1 d .
O4B O 0.6789(11) 0.0746(4) 0.0117(6) 0.164(3) Uani 1 1 d D
O1W O 0.3264(9) 0.0294(3) 0.5809(4) 0.1023(18) Uani 1 1 d D
H21W H 0.467(6) -0.032(3) 0.344(3) 0.07(2) Uiso 1 1 d D
H11W H 0.411(5) 0.0222(19) 0.535(3) 0.021(13) Uiso 1 1 d .
H22W H 0.436(8) -0.034(3) 0.242(3) 0.09(3) Uiso 1 1 d D
H31W H 0.528(18) -0.053(4) 0.092(8) 0.26(9) Uiso 1 1 d D
H32W H 0.441(14) -0.008(5) 0.114(8) 0.19(5) Uiso 1 1 d .
H12W H 0.26(2) -0.002(6) 0.572(16) 0.45(14) Uiso 1 1 d D

loop_
_atom_site_aniso_label
_atom_site_aniso_U_11
_atom_site_aniso_U_22
_atom_site_aniso_U_33
_atom_site_aniso_U_23
_atom_site_aniso_U_13
_atom_site_aniso_U_12
Cu1 0.0580(6) 0.0389(6) 0.0372(5) 0.0002(4) 0.0064(4) 0.0047(5)
Cu2 0.0590(5) 0.0459(4) 0.0363(4) -0.0006(3) 0.0051(3) 0.0028(3)
C1A 0.051(3) 0.046(4) 0.042(3) 0.000(3) 0.013(3) -0.001(3)
C2A 0.053(4) 0.054(4) 0.045(3) 0.002(3) 0.010(3) -0.001(3)
C3A 0.070(4) 0.045(4) 0.060(4) 0.001(3) 0.007(3) -0.011(3)
C4A 0.064(4) 0.047(4) 0.063(4) 0.016(3) 0.006(3) 0.001(3)
C5A 0.054(4) 0.063(4) 0.057(4) 0.017(3) 0.001(3) 0.004(3)
C6A 0.050(4) 0.050(4) 0.046(3) 0.008(3) 0.005(3) -0.002(3)
C7A 0.059(4) 0.059(4) 0.042(3) 0.002(3) 0.000(3) 0.006(3)
C8A 0.090(5) 0.074(4) 0.035(3) 0.002(3) -0.003(3) 0.016(4)
C9A 0.070(4) 0.062(4) 0.047(4) -0.012(3) -0.010(3) 0.000(3)
C10A 0.063(4) 0.054(4) 0.053(4) -0.010(3) 0.002(3) -0.002(3)
C11A 0.055(4) 0.045(4) 0.047(3) 0.000(3) 0.010(3) 0.006(3)
C12A 0.072(4) 0.043(4) 0.065(4) -0.005(3) 0.011(3) 0.001(3)
C13A 0.075(5) 0.043(4) 0.078(5) 0.000(4) 0.014(4) 0.006(3)
C14A 0.056(4) 0.063(4) 0.056(4) 0.007(3) 0.006(3) 0.008(3)
C15A 0.052(4) 0.045(4) 0.051(4) 0.002(3) 0.013(3) 0.000(3)
C16A 0.052(3) 0.035(3) 0.046(3) 0.000(3) 0.012(3) 0.005(3)
C17A 0.105(6) 0.053(4) 0.094(5) 0.023(4) -0.006(5) -0.003(4)
C18A 0.110(6) 0.044(4) 0.115(6) 0.007(4) 0.005(5) 0.018(4)
C21A 0.073(5) 0.076(5) 0.065(4) -0.021(4) -0.003(3) -0.009(4)
C31A 0.074(4) 0.080(5) 0.054(4) 0.013(4) 0.014(3) 0.004(4)
C32A 0.084(5) 0.062(4) 0.061(4) -0.004(3) 0.017(4) 0.012(4)
C41A 0.067(4) 0.068(5) 0.066(4) -0.001(4) -0.014(3) -0.006(3)
N1A 0.059(3) 0.055(3) 0.042(3) -0.001(2) 0.005(2) 0.001(2)
N1B 0.215(11) 0.153(10) 0.092(7) 0.048(7) 0.067(7) 0.085(9)
N2A 0.060(3) 0.052(3) 0.041(3) -0.004(2) 0.006(2) 0.001(2)
O1A 0.060(2) 0.039(2) 0.045(2) 0.0055(17) 0.0008(18) 0.0045(18)
O2A 0.063(3) 0.053(2) 0.050(2) -0.004(2) -0.006(2) 0.000(2)
O2B 0.406(17) 0.162(9) 0.215(11) 0.078(8) 0.097(11) -0.003(10)
O2W 0.057(3) 0.100(4) 0.059(3) 0.000(3) -0.004(3) 0.000(3)
O3A 0.065(3) 0.038(2) 0.040(2) -0.0020(17) 0.0069(18) 0.0055(18)
O3C 0.187(9) 0.45(2) 0.144(8) 0.037(11) 0.001(7) 0.131(11)
O3W 0.080(4) 0.131(5) 0.085(4) 0.019(4) 0.019(3) 0.010(4)
O4A 0.068(3) 0.053(3) 0.057(2) 0.003(2) -0.006(2) 0.001(2)
O4B 0.200(8) 0.156(8) 0.138(7) -0.014(6) 0.017(6) 0.025(6)
O1W 0.134(5) 0.083(4) 0.087(4) -0.004(3) -0.033(4) 0.013(4)

loop_
_atom_type_symbol
_atom_type_description
_atom_type_scat_dispersion_real
_atom_type_scat_dispersion_imag
_atom_type_scat_source
C C 0.0033 0.0016 'International Tables Vol C Tables 4.2.6.8 and 6.1.1.4'
H H 0.0000 0.0000 'International Tables Vol C Tables 4.2.6.8 and 6.1.1.4'
N N 0.0061 0.0033 'International Tables Vol C Tables 4.2.6.8 and 6.1.1.4'
O O 0.0106 0.0060 'International Tables Vol C Tables 4.2.6.8 and 6.1.1.4'
Cu Cu 0.3201 1.2651 'International Tables Vol C Tables 4.2.6.8 and 6.1.1.4'

loop_
_geom_angle_atom_site_label_1
_geom_angle_atom_site_label_2
_geom_angle_atom_site_label_3
_geom_angle
_geom_angle_site_symmetry_1
_geom_angle_site_symmetry_3
O3A Cu1 O3A 180.000(1) 3_556 .
O3A Cu1 O1A 76.93(15) 3_556 3_556
O3A Cu1 O1A 103.07(15) . 3_556
O3A Cu1 O1A 103.07(15) 3_556 .
O3A Cu1 O1A 76.93(15) . .
O1A Cu1 O1A 180.000(1) 3_556 .
O3A Cu1 Cu2 41.35(10) 3_556 3_556
O3A Cu1 Cu2 138.65(10) . 3_556
O1A Cu1 Cu2 41.62(10) 3_556 3_556
O1A Cu1 Cu2 138.38(10) . 3_556
O3A Cu1 Cu2 138.65(10) 3_556 .
O3A Cu1 Cu2 41.35(10) . .
O1A Cu1 Cu2 138.38(10) 3_556 .
O1A Cu1 Cu2 41.62(10) . .
Cu2 Cu1 Cu2 180.0 3_556 .
O3A Cu2 O1A 75.78(14) . .
O3A Cu2 N1A 160.57(17) . .
O1A Cu2 N1A 94.64(17) . .
O3A Cu2 N2A 94.22(16) . .
O1A Cu2 N2A 152.35(17) . .
N1A Cu2 N2A 86.60(18) . .
O3A Cu2 O2W 95.68(16) . .
O1A Cu2 O2W 106.06(17) . .
N1A Cu2 O2W 103.27(19) . .
N2A Cu2 O2W 100.48(19) . .
O3A Cu2 Cu1 40.51(10) . .
O1A Cu2 Cu1 41.18(10) . .
N1A Cu2 Cu1 122.85(13) . .
N2A Cu2 Cu1 116.95(13) . .
O2W Cu2 Cu1 120.06(13) . .
O1A C1A C2A 121.1(5) . .
O1A C1A C6A 120.6(5) . .
C2A C1A C6A 118.3(5) . .
O2A C2A C3A 123.1(5) . .
O2A C2A C1A 115.8(5) . .
C3A C2A C1A 121.1(6) . .
C4A C3A C2A 120.7(6) . .
C5A C4A C3A 118.6(5) . .
C5A C4A C17A 120.1(6) . .
C3A C4A C17A 121.3(6) . .
C4A C5A C6A 121.1(6) . .
C5A C6A C1A 120.1(5) . .
C5A C6A C7A 120.3(5) . .
C1A C6A C7A 119.6(5) . .
C6A C7A N1A 113.0(5) . .
N1A C8A C9A 110.0(4) . .
N2A C9A C8A 108.7(5) . .
N2A C10A C11A 112.9(5) . .
C16A C11A C12A 120.5(5) . .
C16A C11A C10A 118.7(5) . .
C12A C11A C10A 120.8(5) . .
C13A C12A C11A 121.0(6) . .
C12A C13A C14A 118.3(6) . .
C12A C13A C18A 121.2(6) . .
C14A C13A C18A 120.4(6) . .
C15A C14A C13A 122.1(6) . .
O4A C15A C14A 124.9(5) . .
O4A C15A C16A 116.1(5) . .
C14A C15A C16A 119.1(6) . .
O3A C16A C11A 120.6(5) . .
O3A C16A C15A 120.2(5) . .
C11A C16A C15A 119.1(5) . .
C31A N1A C8A 108.5(4) . .
C31A N1A C7A 109.5(5) . .
C8A N1A C7A 110.1(4) . .
C31A N1A Cu2 116.8(4) . .
C8A N1A Cu2 107.0(3) . .
C7A N1A Cu2 104.7(3) . .
O2B N1B O3C 115.5(16) . .
O2B N1B O4B 122.5(13) . .
O3C N1B O4B 117.5(14) . .
C32A N2A C9A 111.9(5) . .
C32A N2A C10A 108.5(4) . .
C9A N2A C10A 108.9(4) . .
C32A N2A Cu2 114.4(4) . .
C9A N2A Cu2 103.0(3) . .
C10A N2A Cu2 109.9(3) . .
C1A O1A Cu1 129.6(3) . .
C1A O1A Cu2 123.5(3) . .
Cu1 O1A Cu2 97.20(16) . .
C2A O2A C21A 118.5(5) . .
C16A O3A Cu1 136.0(3) . .
C16A O3A Cu2 121.1(3) . .
Cu1 O3A Cu2 98.15(15) . .
C15A O4A C41A 118.0(4) . .

loop_
_geom_bond_atom_site_label_1
_geom_bond_atom_site_label_2
_geom_bond_distance
_geom_bond_site_symmetry_2
Cu1 O3A 1.948(3) 3_556
Cu1 O3A 1.948(3) .
Cu1 O1A 1.970(3) 3_556
Cu1 O1A 1.970(4) .
Cu1 Cu2 2.9691(11) 3_556
Cu1 Cu2 2.9691(11) .
Cu2 O3A 1.981(3) .
Cu2 O1A 1.988(4) .
Cu2 N1A 2.040(5) .
Cu2 N2A 2.051(4) .
Cu2 O2W 2.185(5) .
C1A O1A 1.364(6) .
C1A C2A 1.397(8) .
C1A C6A 1.409(7) .
C2A O2A 1.378(6) .
C2A C3A 1.396(8) .
C3A C4A 1.396(8) .
C4A C5A 1.395(8) .
C4A C17A 1.523(8) .
C5A C6A 1.400(8) .
C6A C7A 1.495(7) .
C7A N1A 1.501(7) .
C8A N1A 1.500(7) .
C8A C9A 1.509(8) .
C9A N2A 1.488(7) .
C10A N2A 1.495(7) .
C10A C11A 1.520(7) .
C11A C16A 1.381(7) .
C11A C12A 1.404(8) .
C12A C13A 1.372(8) .
C13A C14A 1.392(8) .
C13A C18A 1.531(8) .
C14A C15A 1.386(8) .
C15A O4A 1.372(6) .
C15A C16A 1.410(7) .
C16A O3A 1.372(6) .
C21A O2A 1.435(6) .
C31A N1A 1.498(7) .
C32A N2A 1.481(7) .
C41A O4A 1.433(7) .
N1B O2B 1.125(13) .
N1B O3C 1.132(11) .
N1B O4B 1.177(11) .
